data_1570648
loop_
_publ_author_name
'Sun, Meng'
'Xie, Yongshu'
'Baryshnikov, Glib'
'Li, Chengjie'
'Sha, Feng'
'Wu, Xinyan'
'&#xc5;gren, Hans'
'Li, Shijun'
'Li, Qizhao'

_publ_section_title
;
 Mono- and bis-Pd(ii) complexes of N-confused
 dithiahexaphyrin(1.1.1.1.1.0) with the absorption and aromaticity
 modulated by Pd(ii) coordination, macrocycle contraction and ancillary
 ligands.
;
_journal_issue 6
_journal_name_full 'Chemical science'
_journal_page_first 2047
_journal_page_last 2054
_journal_paper_doi 10.1039/d3sc05473j
_journal_volume 15
_journal_year 2024
_chemical_formula_moiety 'C59 H11 F25 N4 O Pd S2'
_chemical_formula_sum 'C59 H11 F25 N4 O Pd S2'
_chemical_formula_weight 1437.24
_space_group_crystal_system triclinic
_space_group_IT_number 2
_space_group_name_Hall '-P 1'
_space_group_name_H-M_alt 'P -1'
_atom_sites_solution_hydrogens geom
_audit_creation_date 2022-04-22
_audit_creation_method
;
Olex2 1.3
(compiled 2020.11.12 svn.r5f609507 for OlexSys, GUI svn.r6408)
;
_audit_update_record
;
2023-06-27 deposited with the CCDC.	2024-01-02 downloaded from the CCDC.
;
_cell_angle_alpha 113.418(4)
_cell_angle_beta 96.893(4)
_cell_angle_gamma 108.505(4)
_cell_formula_units_Z 2
_cell_length_a 12.633(2)
_cell_length_b 16.870(3)
_cell_length_c 18.510(3)
_cell_measurement_reflns_used 9908
_cell_measurement_temperature 213(2)
_cell_measurement_theta_max 53.448
_cell_measurement_theta_min 4.532
_cell_volume 3292.5(10)
_computing_cell_refinement 'Bruker SAINT'
_computing_data_collection 'Bruker APEX2'
_computing_data_reduction 'Bruker SAINT'
_computing_molecular_graphics 'Olex2 1.3 (Dolomanov et al., 2009)'
_computing_publication_material 'Olex2 1.3 (Dolomanov et al., 2009)'
_computing_structure_refinement 'SHELXL-2013 (Sheldrick, 2013)'
_computing_structure_solution 'SHELXS-97 (Sheldrick 2008)'
_diffrn_ambient_temperature 213(2)
_diffrn_measured_fraction_theta_full 0.917
_diffrn_measured_fraction_theta_max 0.946
_diffrn_measurement_device_type 'Bruker APEX-II CCD'
_diffrn_measurement_method '\f and \w scans'
_diffrn_radiation_type MoK\a
_diffrn_radiation_wavelength 0.71073
_diffrn_reflns_av_R_equivalents 0.0825
_diffrn_reflns_av_unetI/netI 0.0837
_diffrn_reflns_Laue_measured_fraction_full 0.917
_diffrn_reflns_Laue_measured_fraction_max 0.946
_diffrn_reflns_limit_h_max 15
_diffrn_reflns_limit_h_min -15
_diffrn_reflns_limit_k_max 20
_diffrn_reflns_limit_k_min -20
_diffrn_reflns_limit_l_max 21
_diffrn_reflns_limit_l_min -22
_diffrn_reflns_number 41905
_diffrn_reflns_point_group_measured_fraction_full 0.917
_diffrn_reflns_point_group_measured_fraction_max 0.946
_diffrn_reflns_theta_full 25.242
_diffrn_reflns_theta_max 24.999
_diffrn_reflns_theta_min 1.857
_exptl_absorpt_coefficient_mu 0.456
_exptl_absorpt_correction_T_max 0.7456
_exptl_absorpt_correction_T_min 0.5690
_exptl_absorpt_correction_type multi-scan
_exptl_absorpt_process_details sadabs
_exptl_crystal_colour black
_exptl_crystal_colour_primary black
_exptl_crystal_density_diffrn 1.450
_exptl_crystal_description prismatic
_exptl_crystal_F_000 1408
_exptl_crystal_size_max 0.12
_exptl_crystal_size_mid 0.1
_exptl_crystal_size_min 0.06
_platon_squeeze_details
;

;
_refine_diff_density_max 1.016
_refine_diff_density_min -1.173
_refine_diff_density_rms 0.095
_refine_ls_extinction_method none
_refine_ls_goodness_of_fit_ref 0.977
_refine_ls_hydrogen_treatment constr
_refine_ls_matrix_type full
_refine_ls_number_parameters 829
_refine_ls_number_reflns 10934
_refine_ls_number_restraints 0
_refine_ls_restrained_S_all 0.977
_refine_ls_R_factor_all 0.1102
_refine_ls_R_factor_gt 0.0708
_refine_ls_shift/su_max 0.001
_refine_ls_shift/su_mean 0.000
_refine_ls_structure_factor_coef Fsqd
_refine_ls_weighting_details 'w=1/[\s^2^(Fo^2^)+(0.1245P)^2^] where P=(Fo^2^+2Fc^2^)/3'
_refine_ls_weighting_scheme calc
_refine_ls_wR_factor_gt 0.1827
_refine_ls_wR_factor_ref 0.2058
_reflns_Friedel_coverage 0.000
_reflns_number_gt 6826
_reflns_number_total 10934
_reflns_threshold_expression 'I > 2\s(I)'
_cod_data_source_file d3sc05473j2.cif
_cod_data_source_block mo_ddz21054_0m
_cod_depositor_comments 'Adding full bibliography for 1570646--1570650.cif.'
_cod_original_cell_volume 3292.4(10)
_cod_database_code 1570648
_shelxl_version_number 2013-4
_shelx_space_group_comment
;
The symmetry employed for this shelxl refinement is uniquely defined 
by the following loop, which should always be used as a source of 
symmetry information in preference to the above space-group names. 
They are only intended as comments. 
;
_shelx_estimated_absorpt_t_max 0.973
_shelx_estimated_absorpt_t_min 0.947
_olex2_refinement_description
;
1.a Aromatic/amide H refined with riding coordinates:
 N3(H3), C2(H2), C3(H3A), C6(H6), C11(H11), C12(H12), C16(H16), C17(H17),
 C22(H22), C26(H26), C27(H27)
;
_olex2_submission_special_instructions 'No special instructions were received'

loop_
_space_group_symop_operation_xyz
'x, y, z'
'-x, -y, -z'

loop_
_atom_site_label
_atom_site_type_symbol
_atom_site_fract_x
_atom_site_fract_y
_atom_site_fract_z
_atom_site_U_iso_or_equiv
_atom_site_adp_type
_atom_site_occupancy
_atom_site_site_symmetry_order
_atom_site_calc_flag
_atom_site_refinement_flags_posn
_atom_site_refinement_flags_adp
_atom_site_refinement_flags_occupancy
_atom_site_disorder_assembly
_atom_site_disorder_group
Pd1 Pd 0.81442(4) 0.64410(3) 0.53885(3) 0.04530(18) Uani 1 1 d . . . . .
S1 S 0.87611(15) 0.40812(11) 0.57573(11) 0.0565(4) Uani 1 1 d . . . . .
S2 S 0.75760(17) 0.30066(12) 0.31690(11) 0.0618(5) Uani 1 1 d . . . . .
F1 F 0.8707(3) 0.1639(2) 0.0509(2) 0.0647(10) Uani 1 1 d . . . . .
F2 F 0.9107(4) 0.0143(3) -0.0394(3) 0.0739(11) Uani 1 1 d . . . . .
F3 F 0.8243(4) -0.1472(3) -0.0261(3) 0.0789(12) Uani 1 1 d . . . . .
F4 F 0.6922(4) -0.1577(2) 0.0786(3) 0.0808(13) Uani 1 1 d . . . . .
F5 F 0.6460(4) -0.0096(3) 0.1661(3) 0.0758(12) Uani 1 1 d . . . . .
F6 F 0.6926(4) 0.5029(3) 0.7487(3) 0.0898(14) Uani 1 1 d . . . . .
F7 F 0.7145(6) 0.4446(4) 0.8610(4) 0.137(2) Uani 1 1 d . . . . .
F8 F 0.9244(8) 0.4441(5) 0.9206(4) 0.189(4) Uani 1 1 d . . . . .
F9 F 1.1109(7) 0.5129(7) 0.8676(6) 0.208(4) Uani 1 1 d . . . . .
F10 F 1.0849(4) 0.5732(4) 0.7563(4) 0.1165(19) Uani 1 1 d . . . . .
F11 F 1.0533(4) 1.0010(3) 0.7640(3) 0.0912(14) Uani 1 1 d . . . . .
F12 F 1.0887(6) 1.1751(3) 0.8728(4) 0.139(2) Uani 1 1 d . . . . .
F13 F 0.9072(6) 1.2152(3) 0.9143(3) 0.136(2) Uani 1 1 d . . . . .
F14 F 0.6906(7) 1.0758(4) 0.8480(4) 0.154(3) Uani 1 1 d . . . . .
F15 F 0.6526(5) 0.9017(4) 0.7368(4) 0.124(2) Uani 1 1 d . . . . .
F16 F 0.4309(4) 0.6811(3) 0.4055(3) 0.0828(12) Uani 1 1 d . . . . .
F17 F 0.2916(5) 0.7330(4) 0.3278(4) 0.121(2) Uani 1 1 d . . . . .
F18 F 0.3565(6) 0.7940(4) 0.2206(4) 0.136(2) Uani 1 1 d . . . . .
F19 F 0.5642(6) 0.8031(4) 0.1890(3) 0.119(2) Uani 1 1 d . . . . .
F20 F 0.7033(4) 0.7525(3) 0.2659(3) 0.0799(12) Uani 1 1 d . . . . .
F21 F 0.3381(3) 0.3424(3) 0.1432(3) 0.0743(11) Uani 1 1 d . . . . .
F22 F 0.1789(4) 0.3400(3) 0.0329(3) 0.0991(16) Uani 1 1 d . . . . .
F23 F 0.2356(5) 0.3696(3) -0.0938(3) 0.118(2) Uani 1 1 d . . . . .
F24 F 0.4577(5) 0.4013(3) -0.1076(3) 0.1022(17) Uani 1 1 d . . . . .
F25 F 0.6193(4) 0.4094(3) 0.0066(3) 0.0767(12) Uani 1 1 d . . . . .
O1 O 0.8028(4) 0.5853(3) 0.4151(3) 0.0494(10) Uani 1 1 d . . . . .
N1 N 0.8456(4) 0.6998(3) 0.6599(3) 0.0481(12) Uani 1 1 d . . . . .
N2 N 0.7624(4) 0.7462(3) 0.5297(3) 0.0454(12) Uani 1 1 d . . . . .
N3 N 0.7021(4) 0.4744(3) 0.2839(3) 0.0488(12) Uani 1 1 d . . . . .
H3 H 0.7369 0.4365 0.2803 0.059 Uiso 1 1 calc R U . . .
N4 N 0.6702(5) 0.2894(3) 0.1719(3) 0.0530(13) Uani 1 1 d . . . . .
C1 C 0.7834(5) 0.2066(4) 0.2510(4) 0.0496(15) Uani 1 1 d . . . . .
C2 C 0.8497(5) 0.1812(4) 0.2963(4) 0.0540(16) Uani 1 1 d . . . . .
H2 H 0.8713 0.1303 0.2721 0.065 Uiso 1 1 calc R U . . .
C3 C 0.8816(6) 0.2382(4) 0.3812(4) 0.0559(16) Uani 1 1 d . . . . .
H3A H 0.9254 0.2289 0.4196 0.067 Uiso 1 1 calc R U . . .
C4 C 0.8421(6) 0.3095(4) 0.4028(4) 0.0524(15) Uani 1 1 d . . . . .
C5 C 0.8584(5) 0.3910(4) 0.4757(4) 0.0517(15) Uani 1 1 d . . . . .
C6 C 0.8500(5) 0.4682(4) 0.4699(4) 0.0538(16) Uani 1 1 d . . . . .
H6 H 0.8430 0.4716 0.4202 0.065 Uiso 1 1 calc R U . . .
C7 C 0.8524(5) 0.5397(4) 0.5410(4) 0.0460(14) Uani 1 1 d . . . . .
C8 C 0.8674(5) 0.5176(4) 0.6056(4) 0.0467(14) Uani 1 1 d . . . . .
C9 C 0.8747(5) 0.5750(4) 0.6866(4) 0.0479(14) Uani 1 1 d . . . . .
C10 C 0.8672(5) 0.6630(4) 0.7113(4) 0.0474(14) Uani 1 1 d . . . . .
C11 C 0.8904(6) 0.7309(4) 0.7945(4) 0.0560(16) Uani 1 1 d . . . . .
H11 H 0.9078 0.7235 0.8416 0.067 Uiso 1 1 calc R U . . .
C12 C 0.8824(6) 0.8082(4) 0.7922(4) 0.0594(17) Uani 1 1 d . . . . .
H12 H 0.8932 0.8645 0.8376 0.071 Uiso 1 1 calc R U . . .
C13 C 0.8545(5) 0.7886(4) 0.7079(4) 0.0473(14) Uani 1 1 d . . . . .
C14 C 0.8321(5) 0.8493(4) 0.6793(4) 0.0510(15) Uani 1 1 d . . . . .
C15 C 0.7882(5) 0.8296(4) 0.6001(4) 0.0500(15) Uani 1 1 d . . . . .
C16 C 0.7558(6) 0.8931(4) 0.5764(4) 0.0561(16) Uani 1 1 d . . . . .
H16 H 0.7686 0.9556 0.6114 0.067 Uiso 1 1 calc R U . . .
C17 C 0.7054(6) 0.8466(4) 0.4966(4) 0.0558(16) Uani 1 1 d . . . . .
H17 H 0.6744 0.8704 0.4651 0.067 Uiso 1 1 calc R U . . .
C18 C 0.7053(5) 0.7528(4) 0.4652(4) 0.0485(15) Uani 1 1 d . . . . .
C19 C 0.6480(5) 0.6860(4) 0.3815(4) 0.0439(14) Uani 1 1 d . . . . .
C20 C 0.6482(5) 0.5968(4) 0.3316(4) 0.0418(13) Uani 1 1 d . . . . .
C21 C 0.7258(5) 0.5556(4) 0.3522(4) 0.0401(13) Uani 1 1 d . . . . .
C22 C 0.5840(5) 0.5362(4) 0.2505(4) 0.0429(13) Uani 1 1 d . . . . .
H22 H 0.5281 0.5457 0.2203 0.051 Uiso 1 1 calc R U . . .
C23 C 0.6144(5) 0.4592(4) 0.2201(4) 0.0430(13) Uani 1 1 d . . . . .
C24 C 0.5725(5) 0.3810(4) 0.1430(4) 0.0504(15) Uani 1 1 d . . . . .
C25 C 0.6048(5) 0.3025(4) 0.1185(4) 0.0486(15) Uani 1 1 d . . . . .
C26 C 0.5723(6) 0.2249(4) 0.0360(4) 0.0572(16) Uani 1 1 d . . . . .
H26 H 0.5248 0.2161 -0.0121 0.069 Uiso 1 1 calc R U . . .
C27 C 0.6239(6) 0.1683(4) 0.0424(4) 0.0590(17) Uani 1 1 d . . . . .
H27 H 0.6222 0.1140 -0.0010 0.071 Uiso 1 1 calc R U . . .
C28 C 0.6824(6) 0.2066(4) 0.1283(4) 0.0529(16) Uani 1 1 d . . . . .
C29 C 0.7380(6) 0.1679(4) 0.1652(4) 0.0532(16) Uani 1 1 d . . . . .
C30 C 0.7571(6) 0.0836(4) 0.1130(4) 0.0527(16) Uani 1 1 d . . . . .
C31 C 0.8255(6) 0.0862(4) 0.0596(4) 0.0537(16) Uani 1 1 d . . . . .
C32 C 0.8448(6) 0.0089(4) 0.0119(4) 0.0556(16) Uani 1 1 d . . . . .
C33 C 0.8030(6) -0.0722(4) 0.0201(4) 0.0618(18) Uani 1 1 d . . . . .
C34 C 0.7369(6) -0.0780(4) 0.0710(5) 0.0599(18) Uani 1 1 d . . . . .
C35 C 0.7132(6) -0.0012(4) 0.1180(4) 0.0535(16) Uani 1 1 d . . . . .
C36 C 0.8893(6) 0.5427(4) 0.7504(4) 0.0544(16) Uani 1 1 d . . . . .
C37 C 0.9906(8) 0.5417(6) 0.7810(5) 0.083(2) Uani 1 1 d . . . . .
C38 C 1.0075(11) 0.5107(8) 0.8412(7) 0.120(4) Uani 1 1 d . . . . .
C39 C 0.9149(15) 0.4779(7) 0.8653(7) 0.126(5) Uani 1 1 d . . . . .
C40 C 0.8092(11) 0.4759(6) 0.8351(6) 0.093(3) Uani 1 1 d . . . . .
C41 C 0.7956(8) 0.5084(5) 0.7774(5) 0.067(2) Uani 1 1 d . . . . .
C42 C 0.8506(6) 0.9460(5) 0.7455(4) 0.0574(17) Uani 1 1 d . . . . .
C43 C 0.9631(7) 1.0182(4) 0.7809(4) 0.069(2) Uani 1 1 d . . . . .
C44 C 0.9800(9) 1.1092(5) 0.8394(5) 0.087(3) Uani 1 1 d . . . . .
C45 C 0.8870(11) 1.1283(6) 0.8591(5) 0.090(3) Uani 1 1 d . . . . .
C46 C 0.7806(10) 1.0573(7) 0.8263(6) 0.095(3) Uani 1 1 d . . . . .
C47 C 0.7630(7) 0.9678(5) 0.7692(5) 0.076(2) Uani 1 1 d . . . . .
C48 C 0.5738(6) 0.7148(4) 0.3371(4) 0.0563(17) Uani 1 1 d . . . . .
C49 C 0.4635(6) 0.7099(5) 0.3516(5) 0.0602(18) Uani 1 1 d . . . . .
C50 C 0.3924(7) 0.7368(5) 0.3135(5) 0.074(2) Uani 1 1 d . . . . .
C51 C 0.4252(9) 0.7676(6) 0.2593(6) 0.092(3) Uani 1 1 d . . . . .
C52 C 0.5288(10) 0.7742(5) 0.2426(5) 0.083(3) Uani 1 1 d . . . . .
C53 C 0.6036(7) 0.7466(4) 0.2825(4) 0.0626(18) Uani 1 1 d . . . . .
C54 C 0.4831(6) 0.3769(4) 0.0790(4) 0.0482(15) Uani 1 1 d . . . . .
C55 C 0.3717(7) 0.3599(4) 0.0830(4) 0.0608(18) Uani 1 1 d . . . . .
C56 C 0.2860(7) 0.3568(5) 0.0250(5) 0.072(2) Uani 1 1 d . . . . .
C57 C 0.3165(9) 0.3716(5) -0.0388(5) 0.083(3) Uani 1 1 d . . . . .
C58 C 0.4286(8) 0.3877(4) -0.0449(4) 0.070(2) Uani 1 1 d . . . . .
C59 C 0.5104(7) 0.3905(4) 0.0132(4) 0.0589(18) Uani 1 1 d . . . . .

loop_
_atom_site_aniso_label
_atom_site_aniso_U_11
_atom_site_aniso_U_22
_atom_site_aniso_U_33
_atom_site_aniso_U_23
_atom_site_aniso_U_13
_atom_site_aniso_U_12
Pd1 0.0520(3) 0.0352(3) 0.0357(3) 0.0085(2) 0.0063(2) 0.0142(2)
S1 0.0772(11) 0.0469(9) 0.0449(11) 0.0186(8) 0.0145(9) 0.0286(8)
S2 0.0910(13) 0.0533(10) 0.0411(11) 0.0139(8) 0.0111(9) 0.0420(9)
F1 0.085(3) 0.051(2) 0.058(3) 0.0247(19) 0.019(2) 0.0290(19)
F2 0.101(3) 0.076(3) 0.057(3) 0.027(2) 0.029(2) 0.053(2)
F3 0.116(3) 0.048(2) 0.065(3) 0.0078(19) 0.029(2) 0.046(2)
F4 0.103(3) 0.034(2) 0.092(4) 0.020(2) 0.028(3) 0.023(2)
F5 0.092(3) 0.052(2) 0.080(3) 0.025(2) 0.039(3) 0.027(2)
F6 0.075(3) 0.073(3) 0.119(4) 0.043(3) 0.051(3) 0.023(2)
F7 0.215(6) 0.076(3) 0.096(4) 0.042(3) 0.086(5) 0.013(4)
F8 0.285(9) 0.151(6) 0.095(6) 0.089(5) -0.014(5) 0.026(6)
F9 0.172(7) 0.246(9) 0.204(10) 0.154(8) -0.055(6) 0.055(6)
F10 0.068(3) 0.158(5) 0.127(5) 0.088(4) 0.001(3) 0.031(3)
F11 0.074(3) 0.058(3) 0.087(4) 0.001(2) 0.000(2) 0.011(2)
F12 0.162(5) 0.048(3) 0.108(5) -0.007(3) -0.023(4) 0.002(3)
F13 0.263(7) 0.064(3) 0.064(4) 0.004(3) 0.022(4) 0.086(4)
F14 0.217(7) 0.116(5) 0.135(6) 0.025(4) 0.073(5) 0.111(5)
F15 0.098(4) 0.096(4) 0.130(5) 0.001(3) 0.036(3) 0.046(3)
F16 0.076(3) 0.089(3) 0.084(4) 0.037(3) 0.030(3) 0.036(2)
F17 0.084(3) 0.120(4) 0.151(6) 0.043(4) 0.019(3) 0.060(3)
F18 0.175(5) 0.110(4) 0.117(5) 0.045(4) -0.027(4) 0.085(4)
F19 0.207(6) 0.093(4) 0.075(4) 0.060(3) 0.023(4) 0.061(4)
F20 0.113(3) 0.066(3) 0.063(3) 0.034(2) 0.035(3) 0.029(2)
F21 0.074(3) 0.059(2) 0.058(3) 0.007(2) 0.015(2) 0.0140(19)
F22 0.067(3) 0.078(3) 0.103(4) 0.001(3) -0.007(3) 0.032(2)
F23 0.151(5) 0.064(3) 0.083(4) 0.008(3) -0.050(3) 0.039(3)
F24 0.173(5) 0.059(3) 0.044(3) 0.026(2) -0.001(3) 0.018(3)
F25 0.104(3) 0.062(2) 0.052(3) 0.025(2) 0.027(2) 0.018(2)
O1 0.064(3) 0.040(2) 0.040(3) 0.013(2) 0.010(2) 0.025(2)
N1 0.056(3) 0.037(3) 0.037(3) 0.007(2) 0.015(2) 0.014(2)
N2 0.050(3) 0.038(3) 0.031(3) 0.006(2) 0.001(2) 0.013(2)
N3 0.062(3) 0.035(3) 0.044(3) 0.013(2) 0.009(3) 0.021(2)
N4 0.073(3) 0.035(3) 0.041(3) 0.009(2) 0.011(3) 0.023(2)
C1 0.064(4) 0.032(3) 0.040(4) 0.010(3) 0.008(3) 0.016(3)
C2 0.063(4) 0.037(3) 0.049(4) 0.009(3) 0.010(3) 0.020(3)
C3 0.063(4) 0.048(4) 0.059(5) 0.023(3) 0.016(3) 0.026(3)
C4 0.067(4) 0.045(3) 0.042(4) 0.017(3) 0.015(3) 0.023(3)
C5 0.064(4) 0.050(3) 0.046(4) 0.023(3) 0.016(3) 0.029(3)
C6 0.062(4) 0.052(4) 0.042(4) 0.015(3) 0.010(3) 0.028(3)
C7 0.048(3) 0.037(3) 0.039(4) 0.009(3) 0.010(3) 0.013(3)
C8 0.055(4) 0.038(3) 0.043(4) 0.018(3) 0.013(3) 0.016(3)
C9 0.046(3) 0.049(3) 0.039(4) 0.017(3) 0.008(3) 0.014(3)
C10 0.057(4) 0.043(3) 0.033(4) 0.011(3) 0.008(3) 0.020(3)
C11 0.068(4) 0.056(4) 0.029(4) 0.007(3) 0.010(3) 0.025(3)
C12 0.076(5) 0.047(4) 0.031(4) 0.000(3) 0.008(3) 0.020(3)
C13 0.053(4) 0.038(3) 0.036(4) 0.009(3) 0.009(3) 0.012(3)
C14 0.056(4) 0.041(3) 0.036(4) 0.006(3) 0.007(3) 0.014(3)
C15 0.058(4) 0.035(3) 0.038(4) 0.007(3) 0.004(3) 0.012(3)
C16 0.075(4) 0.034(3) 0.044(4) 0.007(3) 0.003(3) 0.022(3)
C17 0.084(5) 0.041(3) 0.035(4) 0.012(3) 0.008(3) 0.026(3)
C18 0.058(4) 0.045(3) 0.048(4) 0.021(3) 0.019(3) 0.025(3)
C19 0.055(3) 0.037(3) 0.029(4) 0.011(3) 0.009(3) 0.013(3)
C20 0.048(3) 0.035(3) 0.036(4) 0.015(3) 0.011(3) 0.011(2)
C21 0.048(3) 0.034(3) 0.025(3) 0.009(2) 0.005(3) 0.009(2)
C22 0.052(3) 0.035(3) 0.033(4) 0.012(3) 0.003(3) 0.016(3)
C23 0.052(3) 0.037(3) 0.030(4) 0.011(3) 0.006(3) 0.015(3)
C24 0.064(4) 0.043(3) 0.039(4) 0.017(3) 0.016(3) 0.016(3)
C25 0.062(4) 0.036(3) 0.040(4) 0.010(3) 0.008(3) 0.022(3)
C26 0.068(4) 0.045(3) 0.046(4) 0.013(3) 0.002(3) 0.024(3)
C27 0.080(5) 0.048(4) 0.033(4) 0.003(3) 0.004(3) 0.030(3)
C28 0.074(4) 0.033(3) 0.037(4) 0.005(3) 0.008(3) 0.020(3)
C29 0.072(4) 0.035(3) 0.040(4) 0.006(3) 0.009(3) 0.024(3)
C30 0.077(4) 0.034(3) 0.041(4) 0.008(3) 0.015(3) 0.026(3)
C31 0.065(4) 0.045(3) 0.048(5) 0.018(3) 0.011(3) 0.024(3)
C32 0.071(4) 0.047(4) 0.037(4) 0.007(3) 0.015(3) 0.025(3)
C33 0.078(5) 0.043(4) 0.045(5) 0.002(3) 0.006(4) 0.030(3)
C34 0.074(4) 0.037(3) 0.060(5) 0.016(3) 0.011(4) 0.022(3)
C35 0.060(4) 0.043(3) 0.049(4) 0.016(3) 0.012(3) 0.021(3)
C36 0.066(4) 0.043(3) 0.036(4) 0.012(3) 0.006(3) 0.011(3)
C37 0.079(6) 0.094(6) 0.067(6) 0.048(5) 0.001(5) 0.017(5)
C38 0.133(9) 0.122(9) 0.093(9) 0.065(8) -0.013(7) 0.031(7)
C39 0.198(14) 0.082(7) 0.071(8) 0.052(6) 0.007(8) 0.011(8)
C40 0.147(9) 0.052(5) 0.041(6) 0.009(4) 0.029(6) 0.010(5)
C41 0.099(6) 0.042(4) 0.048(5) 0.016(3) 0.029(4) 0.016(4)
C42 0.071(4) 0.055(4) 0.039(4) 0.014(3) 0.008(3) 0.030(4)
C43 0.093(6) 0.035(3) 0.047(5) -0.002(3) -0.010(4) 0.023(4)
C44 0.115(7) 0.047(4) 0.063(6) 0.010(4) -0.004(5) 0.017(5)
C45 0.163(9) 0.045(4) 0.048(5) 0.000(4) 0.005(5) 0.060(6)
C46 0.151(9) 0.088(7) 0.071(7) 0.026(5) 0.048(6) 0.087(7)
C47 0.082(5) 0.060(5) 0.058(6) 0.011(4) 0.006(4) 0.024(4)
C48 0.081(5) 0.034(3) 0.037(4) 0.007(3) 0.002(3) 0.020(3)
C49 0.066(4) 0.051(4) 0.048(5) 0.011(3) 0.002(4) 0.026(3)
C50 0.076(5) 0.065(5) 0.067(6) 0.016(4) 0.010(4) 0.035(4)
C51 0.108(7) 0.073(6) 0.078(7) 0.019(5) -0.007(6) 0.047(5)
C52 0.153(9) 0.046(4) 0.043(5) 0.020(4) 0.009(5) 0.040(5)
C53 0.092(5) 0.043(4) 0.042(5) 0.010(3) 0.016(4) 0.028(4)
C54 0.067(4) 0.039(3) 0.036(4) 0.014(3) 0.012(3) 0.024(3)
C55 0.083(5) 0.038(3) 0.041(5) 0.006(3) -0.003(4) 0.025(3)
C56 0.079(5) 0.044(4) 0.056(6) -0.003(3) -0.013(4) 0.025(4)
C57 0.120(7) 0.039(4) 0.048(6) 0.001(3) -0.035(5) 0.029(4)
C58 0.114(7) 0.037(4) 0.031(5) 0.002(3) -0.007(4) 0.025(4)
C59 0.087(5) 0.037(3) 0.037(4) 0.009(3) 0.001(4) 0.022(3)

loop_
_atom_type_symbol
_atom_type_description
_atom_type_scat_dispersion_real
_atom_type_scat_dispersion_imag
_atom_type_scat_source
C C 0.0033 0.0016 'International Tables Vol C Tables 4.2.6.8 and 6.1.1.4'
H H 0.0000 0.0000 'International Tables Vol C Tables 4.2.6.8 and 6.1.1.4'
F F 0.0171 0.0103 'International Tables Vol C Tables 4.2.6.8 and 6.1.1.4'
N N 0.0061 0.0033 'International Tables Vol C Tables 4.2.6.8 and 6.1.1.4'
O O 0.0106 0.0060 'International Tables Vol C Tables 4.2.6.8 and 6.1.1.4'
Pd Pd -0.9988 1.0072 'International Tables Vol C Tables 4.2.6.8 and 6.1.1.4'
S S 0.1246 0.1234 'International Tables Vol C Tables 4.2.6.8 and 6.1.1.4'

loop_
_geom_angle_atom_site_label_1
_geom_angle_atom_site_label_2
_geom_angle_atom_site_label_3
_geom_angle
_geom_angle_site_symmetry_1
_geom_angle_site_symmetry_3
_geom_angle_publ_flag
O1 Pd1 N2 90.45(17) . . ?
N1 Pd1 O1 172.57(17) . . ?
N1 Pd1 N2 94.50(19) . . ?
C7 Pd1 O1 87.2(2) . . ?
C7 Pd1 N1 88.2(2) . . ?
C7 Pd1 N2 175.6(2) . . ?
C5 S1 C8 90.0(3) . . ?
C1 S2 C4 92.7(3) . . ?
C21 O1 Pd1 134.3(4) . . ?
C10 N1 Pd1 129.5(4) . . ?
C13 N1 Pd1 123.3(4) . . ?
C13 N1 C10 107.1(5) . . ?
C15 N2 Pd1 119.3(4) . . ?
C18 N2 Pd1 134.0(4) . . ?
C18 N2 C15 106.7(5) . . ?
C21 N3 H3 124.4 . . ?
C21 N3 C23 111.3(5) . . ?
C23 N3 H3 124.4 . . ?
C25 N4 C28 107.5(5) . . ?
C2 C1 S2 109.5(5) . . ?
C2 C1 C29 130.3(6) . . ?
C29 C1 S2 120.1(5) . . ?
C1 C2 H2 123.0 . . ?
C1 C2 C3 114.0(5) . . ?
C3 C2 H2 123.0 . . ?
C2 C3 H3A 123.5 . . ?
C4 C3 C2 112.9(6) . . ?
C4 C3 H3A 123.5 . . ?
C3 C4 S2 110.7(5) . . ?
C3 C4 C5 136.9(6) . . ?
C5 C4 S2 112.3(4) . . ?
C4 C5 S1 129.8(5) . . ?
C6 C5 S1 110.7(5) . . ?
C6 C5 C4 119.3(6) . . ?
C5 C6 H6 121.9 . . ?
C7 C6 C5 116.3(6) . . ?
C7 C6 H6 121.9 . . ?
C6 C7 Pd1 120.9(5) . . ?
C6 C7 C8 109.7(5) . . ?
C8 C7 Pd1 128.7(4) . . ?
C7 C8 S1 113.2(4) . . ?
C9 C8 S1 121.8(5) . . ?
C9 C8 C7 125.0(5) . . ?
C8 C9 C10 122.3(6) . . ?
C8 C9 C36 119.9(5) . . ?
C10 C9 C36 117.8(5) . . ?
N1 C10 C9 125.2(6) . . ?
N1 C10 C11 109.5(5) . . ?
C9 C10 C11 125.2(6) . . ?
C10 C11 H11 126.6 . . ?
C12 C11 C10 106.7(6) . . ?
C12 C11 H11 126.6 . . ?
C11 C12 H12 126.2 . . ?
C11 C12 C13 107.6(5) . . ?
C13 C12 H12 126.2 . . ?
N1 C13 C12 109.2(5) . . ?
N1 C13 C14 125.6(6) . . ?
C14 C13 C12 125.1(6) . . ?
C13 C14 C42 115.6(6) . . ?
C15 C14 C13 127.9(6) . . ?
C15 C14 C42 116.3(5) . . ?
N2 C15 C16 108.6(5) . . ?
C14 C15 N2 126.8(5) . . ?
C14 C15 C16 124.5(6) . . ?
C15 C16 H16 126.3 . . ?
C17 C16 C15 107.3(5) . . ?
C17 C16 H16 126.3 . . ?
C16 C17 H17 125.5 . . ?
C16 C17 C18 109.0(6) . . ?
C18 C17 H17 125.5 . . ?
N2 C18 C17 108.0(5) . . ?
N2 C18 C19 131.8(5) . . ?
C19 C18 C17 120.1(5) . . ?
C18 C19 C48 114.2(5) . . ?
C20 C19 C18 132.4(5) . . ?
C20 C19 C48 113.5(5) . . ?
C19 C20 C21 126.9(5) . . ?
C22 C20 C19 126.6(5) . . ?
C22 C20 C21 106.1(5) . . ?
O1 C21 N3 122.9(5) . . ?
O1 C21 C20 130.7(5) . . ?
N3 C21 C20 106.3(5) . . ?
C20 C22 H22 124.9 . . ?
C20 C22 C23 110.1(5) . . ?
C23 C22 H22 124.9 . . ?
N3 C23 C24 123.5(5) . . ?
C22 C23 N3 106.1(5) . . ?
C22 C23 C24 130.4(6) . . ?
C23 C24 C25 126.4(6) . . ?
C23 C24 C54 117.6(5) . . ?
C25 C24 C54 116.0(5) . . ?
N4 C25 C24 122.7(6) . . ?
N4 C25 C26 109.9(5) . . ?
C24 C25 C26 127.4(6) . . ?
C25 C26 H26 126.8 . . ?
C27 C26 C25 106.3(6) . . ?
C27 C26 H26 126.8 . . ?
C26 C27 H27 126.3 . . ?
C26 C27 C28 107.4(6) . . ?
C28 C27 H27 126.3 . . ?
N4 C28 C27 108.7(5) . . ?
N4 C28 C29 123.1(6) . . ?
C29 C28 C27 128.1(6) . . ?
C1 C29 C30 116.9(5) . . ?
C28 C29 C1 123.7(5) . . ?
C28 C29 C30 119.3(6) . . ?
C31 C30 C29 121.4(5) . . ?
C31 C30 C35 116.5(5) . . ?
C35 C30 C29 122.1(6) . . ?
F1 C31 C30 120.6(5) . . ?
F1 C31 C32 117.7(6) . . ?
C32 C31 C30 121.7(6) . . ?
F2 C32 C31 119.7(6) . . ?
F2 C32 C33 120.1(5) . . ?
C31 C32 C33 120.1(6) . . ?
F3 C33 C32 119.5(6) . . ?
C34 C33 F3 120.2(6) . . ?
C34 C33 C32 120.2(6) . . ?
F4 C34 C35 118.2(6) . . ?
C33 C34 F4 121.4(6) . . ?
C33 C34 C35 120.4(6) . . ?
F5 C35 C30 120.0(5) . . ?
F5 C35 C34 119.0(5) . . ?
C34 C35 C30 121.0(6) . . ?
C37 C36 C9 122.2(6) . . ?
C37 C36 C41 117.4(7) . . ?
C41 C36 C9 120.4(6) . . ?
F10 C37 C38 116.0(9) . . ?
C36 C37 F10 120.2(7) . . ?
C36 C37 C38 123.7(9) . . ?
F9 C38 C37 119.1(11) . . ?
F9 C38 C39 124.0(11) . . ?
C39 C38 C37 116.9(11) . . ?
F8 C39 C40 118.6(13) . . ?
C38 C39 F8 119.8(14) . . ?
C38 C39 C40 121.7(10) . . ?
F7 C40 C41 117.7(11) . . ?
C39 C40 F7 122.1(10) . . ?
C39 C40 C41 120.2(9) . . ?
F6 C41 C36 121.8(7) . . ?
F6 C41 C40 118.1(8) . . ?
C36 C41 C40 120.1(9) . . ?
C43 C42 C14 119.4(6) . . ?
C47 C42 C14 122.9(6) . . ?
C47 C42 C43 117.6(7) . . ?
F11 C43 C42 120.9(6) . . ?
F11 C43 C44 119.3(7) . . ?
C42 C43 C44 119.7(8) . . ?
F12 C44 C43 117.7(9) . . ?
F12 C44 C45 122.0(8) . . ?
C45 C44 C43 120.3(8) . . ?
F13 C45 C44 118.1(10) . . ?
F13 C45 C46 122.9(10) . . ?
C46 C45 C44 118.8(7) . . ?
F14 C46 C45 118.5(9) . . ?
F14 C46 C47 120.2(10) . . ?
C45 C46 C47 121.3(8) . . ?
F15 C47 C46 117.3(8) . . ?
C42 C47 F15 120.5(7) . . ?
C42 C47 C46 122.2(8) . . ?
C49 C48 C19 119.5(6) . . ?
C53 C48 C19 124.1(6) . . ?
C53 C48 C49 116.4(6) . . ?
F16 C49 C48 119.0(6) . . ?
F16 C49 C50 118.9(7) . . ?
C50 C49 C48 122.1(7) . . ?
F17 C50 C49 121.7(8) . . ?
F17 C50 C51 118.7(8) . . ?
C51 C50 C49 119.6(8) . . ?
F18 C51 C52 117.7(10) . . ?
C50 C51 F18 120.8(10) . . ?
C50 C51 C52 121.5(8) . . ?
F19 C52 C51 123.6(8) . . ?
F19 C52 C53 117.2(9) . . ?
C51 C52 C53 119.1(8) . . ?
F20 C53 C48 119.7(6) . . ?
F20 C53 C52 119.0(7) . . ?
C48 C53 C52 121.3(8) . . ?
C55 C54 C24 121.5(6) . . ?
C55 C54 C59 117.1(6) . . ?
C59 C54 C24 121.4(6) . . ?
F21 C55 C54 120.2(6) . . ?
F21 C55 C56 116.6(7) . . ?
C54 C55 C56 123.2(8) . . ?
F22 C56 C55 119.8(8) . . ?
F22 C56 C57 122.0(8) . . ?
C57 C56 C55 118.1(8) . . ?
F23 C57 C56 118.4(10) . . ?
F23 C57 C58 121.6(9) . . ?
C56 C57 C58 119.9(7) . . ?
F24 C58 C57 119.8(7) . . ?
F24 C58 C59 119.9(8) . . ?
C59 C58 C57 120.3(8) . . ?
F25 C59 C54 120.1(6) . . ?
F25 C59 C58 118.5(7) . . ?
C58 C59 C54 121.3(8) . . ?

loop_
_geom_bond_atom_site_label_1
_geom_bond_atom_site_label_2
_geom_bond_distance
_geom_bond_site_symmetry_2
_geom_bond_publ_flag
Pd1 O1 2.068(4) . ?
Pd1 N1 1.984(5) . ?
Pd1 N2 2.086(5) . ?
Pd1 C7 1.980(6) . ?
S1 C5 1.730(7) . ?
S1 C8 1.750(6) . ?
S2 C1 1.731(6) . ?
S2 C4 1.730(7) . ?
F1 C31 1.335(7) . ?
F2 C32 1.347(7) . ?
F3 C33 1.348(7) . ?
F4 C34 1.355(7) . ?
F5 C35 1.318(7) . ?
F6 C41 1.305(9) . ?
F7 C40 1.371(11) . ?
F8 C39 1.365(11) . ?
F9 C38 1.323(12) . ?
F10 C37 1.353(9) . ?
F11 C43 1.305(8) . ?
F12 C44 1.335(10) . ?
F13 C45 1.330(8) . ?
F14 C46 1.337(10) . ?
F15 C47 1.351(9) . ?
F16 C49 1.325(8) . ?
F17 C50 1.319(9) . ?
F18 C51 1.348(9) . ?
F19 C52 1.332(9) . ?
F20 C53 1.314(8) . ?
F21 C55 1.342(8) . ?
F22 C56 1.330(9) . ?
F23 C57 1.336(8) . ?
F24 C58 1.338(9) . ?
F25 C59 1.343(8) . ?
O1 C21 1.227(7) . ?
N1 C10 1.372(7) . ?
N1 C13 1.362(7) . ?
N2 C15 1.391(7) . ?
N2 C18 1.381(7) . ?
N3 H3 0.8700 . ?
N3 C21 1.355(7) . ?
N3 C23 1.398(7) . ?
N4 C25 1.341(8) . ?
N4 C28 1.379(7) . ?
C1 C2 1.391(8) . ?
C1 C29 1.413(9) . ?
C2 H2 0.9400 . ?
C2 C3 1.400(9) . ?
C3 H3A 0.9400 . ?
C3 C4 1.379(8) . ?
C4 C5 1.425(9) . ?
C5 C6 1.385(8) . ?
C6 H6 0.9400 . ?
C6 C7 1.375(8) . ?
C7 C8 1.398(8) . ?
C8 C9 1.397(9) . ?
C9 C10 1.408(8) . ?
C9 C36 1.498(9) . ?
C10 C11 1.430(8) . ?
C11 H11 0.9400 . ?
C11 C12 1.356(9) . ?
C12 H12 0.9400 . ?
C12 C13 1.431(9) . ?
C13 C14 1.411(8) . ?
C14 C15 1.367(9) . ?
C14 C42 1.523(8) . ?
C15 C16 1.454(8) . ?
C16 H16 0.9400 . ?
C16 C17 1.318(9) . ?
C17 H17 0.9400 . ?
C17 C18 1.453(8) . ?
C18 C19 1.422(8) . ?
C19 C20 1.419(7) . ?
C19 C48 1.487(8) . ?
C20 C21 1.465(8) . ?
C20 C22 1.385(8) . ?
C22 H22 0.9400 . ?
C22 C23 1.393(7) . ?
C23 C24 1.391(8) . ?
C24 C25 1.427(8) . ?
C24 C54 1.499(9) . ?
C25 C26 1.461(9) . ?
C26 H26 0.9400 . ?
C26 C27 1.347(8) . ?
C27 H27 0.9400 . ?
C27 C28 1.447(9) . ?
C28 C29 1.384(8) . ?
C29 C30 1.482(8) . ?
C30 C31 1.392(9) . ?
C30 C35 1.406(8) . ?
C31 C32 1.371(8) . ?
C32 C33 1.379(9) . ?
C33 C34 1.343(9) . ?
C34 C35 1.392(9) . ?
C36 C37 1.343(10) . ?
C36 C41 1.387(9) . ?
C37 C38 1.428(12) . ?
C38 C39 1.336(16) . ?
C39 C40 1.369(15) . ?
C40 C41 1.397(12) . ?
C42 C43 1.406(10) . ?
C42 C47 1.340(10) . ?
C43 C44 1.410(10) . ?
C44 C45 1.367(12) . ?
C45 C46 1.347(13) . ?
C46 C47 1.382(11) . ?
C48 C49 1.433(9) . ?
C48 C53 1.359(9) . ?
C49 C50 1.368(10) . ?
C50 C51 1.350(12) . ?
C51 C52 1.361(12) . ?
C52 C53 1.428(11) . ?
C54 C55 1.362(9) . ?
C54 C59 1.388(9) . ?
C55 C56 1.402(10) . ?
C56 C57 1.373(12) . ?
C57 C58 1.383(12) . ?
C58 C59 1.375(10) . ?

loop_
_geom_torsion_atom_site_label_1
_geom_torsion_atom_site_label_2
_geom_torsion_atom_site_label_3
_geom_torsion_atom_site_label_4
_geom_torsion
_geom_torsion_site_symmetry_1
_geom_torsion_site_symmetry_2
_geom_torsion_site_symmetry_3
_geom_torsion_site_symmetry_4
_geom_torsion_publ_flag
Pd1 O1 C21 N3 -136.8(5) . . . . ?
Pd1 O1 C21 C20 46.9(8) . . . . ?
Pd1 N1 C10 C9 2.0(9) . . . . ?
Pd1 N1 C10 C11 177.1(4) . . . . ?
Pd1 N1 C13 C12 -177.4(4) . . . . ?
Pd1 N1 C13 C14 6.6(8) . . . . ?
Pd1 N2 C15 C14 -9.3(8) . . . . ?
Pd1 N2 C15 C16 173.2(4) . . . . ?
Pd1 N2 C18 C17 -173.8(4) . . . . ?
Pd1 N2 C18 C19 9.0(10) . . . . ?
Pd1 C7 C8 S1 169.8(3) . . . . ?
Pd1 C7 C8 C9 -10.0(9) . . . . ?
S1 C5 C6 C7 -2.4(7) . . . . ?
S1 C8 C9 C10 -179.6(4) . . . . ?
S1 C8 C9 C36 -0.5(8) . . . . ?
S2 C1 C2 C3 -2.0(7) . . . . ?
S2 C1 C29 C28 6.9(9) . . . . ?
S2 C1 C29 C30 -176.1(5) . . . . ?
S2 C4 C5 S1 148.6(4) . . . . ?
S2 C4 C5 C6 -25.0(8) . . . . ?
F1 C31 C32 F2 2.0(9) . . . . ?
F1 C31 C32 C33 178.1(6) . . . . ?
F2 C32 C33 F3 -2.8(10) . . . . ?
F2 C32 C33 C34 -179.7(7) . . . . ?
F3 C33 C34 F4 1.4(11) . . . . ?
F3 C33 C34 C35 -179.1(6) . . . . ?
F4 C34 C35 F5 -1.9(10) . . . . ?
F4 C34 C35 C30 179.9(6) . . . . ?
F7 C40 C41 F6 -3.2(10) . . . . ?
F7 C40 C41 C36 178.7(6) . . . . ?
F8 C39 C40 F7 2.5(15) . . . . ?
F8 C39 C40 C41 -178.9(8) . . . . ?
F9 C38 C39 F8 0(2) . . . . ?
F9 C38 C39 C40 -179.1(11) . . . . ?
F10 C37 C38 F9 -1.1(15) . . . . ?
F10 C37 C38 C39 -178.9(10) . . . . ?
F11 C43 C44 F12 2.5(12) . . . . ?
F11 C43 C44 C45 -178.8(7) . . . . ?
F12 C44 C45 F13 -1.1(13) . . . . ?
F12 C44 C45 C46 -176.5(9) . . . . ?
F13 C45 C46 F14 2.6(14) . . . . ?
F13 C45 C46 C47 -179.8(8) . . . . ?
F14 C46 C47 F15 0.4(13) . . . . ?
F14 C46 C47 C42 179.9(8) . . . . ?
F16 C49 C50 F17 -1.3(11) . . . . ?
F16 C49 C50 C51 179.1(7) . . . . ?
F17 C50 C51 F18 0.0(13) . . . . ?
F17 C50 C51 C52 179.2(7) . . . . ?
F18 C51 C52 F19 -1.6(12) . . . . ?
F18 C51 C52 C53 -179.8(7) . . . . ?
F19 C52 C53 F20 1.3(10) . . . . ?
F19 C52 C53 C48 -179.0(6) . . . . ?
F21 C55 C56 F22 2.0(9) . . . . ?
F21 C55 C56 C57 -178.1(6) . . . . ?
F22 C56 C57 F23 0.6(10) . . . . ?
F22 C56 C57 C58 -179.3(6) . . . . ?
F23 C57 C58 F24 -0.4(10) . . . . ?
F23 C57 C58 C59 179.2(5) . . . . ?
F24 C58 C59 F25 1.8(9) . . . . ?
F24 C58 C59 C54 179.9(5) . . . . ?
N1 C10 C11 C12 0.1(7) . . . . ?
N1 C13 C14 C15 6.2(10) . . . . ?
N1 C13 C14 C42 -178.9(5) . . . . ?
N2 C15 C16 C17 4.5(7) . . . . ?
N2 C18 C19 C20 -14.1(11) . . . . ?
N2 C18 C19 C48 166.2(6) . . . . ?
N3 C23 C24 C25 4.5(9) . . . . ?
N3 C23 C24 C54 -176.6(5) . . . . ?
N4 C25 C26 C27 -2.1(7) . . . . ?
N4 C28 C29 C1 2.8(10) . . . . ?
N4 C28 C29 C30 -174.1(6) . . . . ?
C1 S2 C4 C3 -4.1(5) . . . . ?
C1 S2 C4 C5 172.4(5) . . . . ?
C1 C2 C3 C4 -1.1(8) . . . . ?
C1 C29 C30 C31 -115.1(7) . . . . ?
C1 C29 C30 C35 61.1(9) . . . . ?
C2 C1 C29 C28 -173.5(7) . . . . ?
C2 C1 C29 C30 3.5(10) . . . . ?
C2 C3 C4 S2 3.6(7) . . . . ?
C2 C3 C4 C5 -171.5(7) . . . . ?
C3 C4 C5 S1 -36.3(11) . . . . ?
C3 C4 C5 C6 150.1(7) . . . . ?
C4 S2 C1 C2 3.4(5) . . . . ?
C4 S2 C1 C29 -176.9(5) . . . . ?
C4 C5 C6 C7 172.4(6) . . . . ?
C5 S1 C8 C7 -0.5(5) . . . . ?
C5 S1 C8 C9 179.3(5) . . . . ?
C5 C6 C7 Pd1 -169.4(4) . . . . ?
C5 C6 C7 C8 2.0(8) . . . . ?
C6 C7 C8 S1 -0.7(7) . . . . ?
C6 C7 C8 C9 179.5(6) . . . . ?
C7 C8 C9 C10 0.1(9) . . . . ?
C7 C8 C9 C36 179.2(6) . . . . ?
C8 S1 C5 C4 -172.5(6) . . . . ?
C8 S1 C5 C6 1.6(5) . . . . ?
C8 C9 C10 N1 3.9(9) . . . . ?
C8 C9 C10 C11 -170.5(6) . . . . ?
C8 C9 C36 C37 73.8(9) . . . . ?
C8 C9 C36 C41 -103.3(7) . . . . ?
C9 C10 C11 C12 175.3(6) . . . . ?
C9 C36 C37 F10 2.0(12) . . . . ?
C9 C36 C37 C38 -179.4(8) . . . . ?
C9 C36 C41 F6 0.1(10) . . . . ?
C9 C36 C41 C40 178.2(6) . . . . ?
C10 N1 C13 C12 0.0(7) . . . . ?
C10 N1 C13 C14 -176.0(6) . . . . ?
C10 C9 C36 C37 -107.0(8) . . . . ?
C10 C9 C36 C41 75.8(8) . . . . ?
C10 C11 C12 C13 -0.1(7) . . . . ?
C11 C12 C13 N1 0.1(7) . . . . ?
C11 C12 C13 C14 176.1(6) . . . . ?
C12 C13 C14 C15 -169.2(6) . . . . ?
C12 C13 C14 C42 5.8(9) . . . . ?
C13 N1 C10 C9 -175.2(6) . . . . ?
C13 N1 C10 C11 0.0(7) . . . . ?
C13 C14 C15 N2 -4.1(11) . . . . ?
C13 C14 C15 C16 173.1(6) . . . . ?
C13 C14 C42 C43 83.6(8) . . . . ?
C13 C14 C42 C47 -100.1(8) . . . . ?
C14 C15 C16 C17 -173.1(6) . . . . ?
C14 C42 C43 F11 -7.1(11) . . . . ?
C14 C42 C43 C44 176.9(7) . . . . ?
C14 C42 C47 F15 3.0(12) . . . . ?
C14 C42 C47 C46 -176.6(8) . . . . ?
C15 N2 C18 C17 4.9(6) . . . . ?
C15 N2 C18 C19 -172.3(6) . . . . ?
C15 C14 C42 C43 -100.8(8) . . . . ?
C15 C14 C42 C47 75.5(9) . . . . ?
C15 C16 C17 C18 -1.3(8) . . . . ?
C16 C17 C18 N2 -2.2(7) . . . . ?
C16 C17 C18 C19 175.4(6) . . . . ?
C17 C18 C19 C20 169.0(6) . . . . ?
C17 C18 C19 C48 -10.7(8) . . . . ?
C18 N2 C15 C14 171.7(6) . . . . ?
C18 N2 C15 C16 -5.8(6) . . . . ?
C18 C19 C20 C21 -10.6(10) . . . . ?
C18 C19 C20 C22 177.3(6) . . . . ?
C18 C19 C48 C49 -75.4(7) . . . . ?
C18 C19 C48 C53 104.5(7) . . . . ?
C19 C20 C21 O1 2.5(10) . . . . ?
C19 C20 C21 N3 -174.3(5) . . . . ?
C19 C20 C22 C23 175.0(5) . . . . ?
C19 C48 C49 F16 1.1(9) . . . . ?
C19 C48 C49 C50 179.0(6) . . . . ?
C19 C48 C53 F20 0.5(10) . . . . ?
C19 C48 C53 C52 -179.3(6) . . . . ?
C20 C19 C48 C49 104.9(6) . . . . ?
C20 C19 C48 C53 -75.3(8) . . . . ?
C20 C22 C23 N3 -1.6(6) . . . . ?
C20 C22 C23 C24 179.3(6) . . . . ?
C21 N3 C23 C22 1.0(6) . . . . ?
C21 N3 C23 C24 -179.8(5) . . . . ?
C21 C20 C22 C23 1.5(6) . . . . ?
C22 C20 C21 O1 175.9(6) . . . . ?
C22 C20 C21 N3 -0.9(6) . . . . ?
C22 C23 C24 C25 -176.5(6) . . . . ?
C22 C23 C24 C54 2.4(9) . . . . ?
C23 N3 C21 O1 -177.2(5) . . . . ?
C23 N3 C21 C20 -0.1(6) . . . . ?
C23 C24 C25 N4 9.0(10) . . . . ?
C23 C24 C25 C26 -172.6(6) . . . . ?
C23 C24 C54 C55 -72.2(7) . . . . ?
C23 C24 C54 C59 107.6(7) . . . . ?
C24 C25 C26 C27 179.3(6) . . . . ?
C24 C54 C55 F21 -2.9(9) . . . . ?
C24 C54 C55 C56 179.1(5) . . . . ?
C24 C54 C59 F25 -1.2(8) . . . . ?
C24 C54 C59 C58 -179.2(6) . . . . ?
C25 N4 C28 C27 2.0(7) . . . . ?
C25 N4 C28 C29 -175.2(6) . . . . ?
C25 C24 C54 C55 106.8(7) . . . . ?
C25 C24 C54 C59 -73.4(7) . . . . ?
C25 C26 C27 C28 3.3(7) . . . . ?
C26 C27 C28 N4 -3.4(8) . . . . ?
C26 C27 C28 C29 173.6(7) . . . . ?
C27 C28 C29 C1 -173.8(7) . . . . ?
C27 C28 C29 C30 9.2(10) . . . . ?
C28 N4 C25 C24 178.7(6) . . . . ?
C28 N4 C25 C26 0.0(7) . . . . ?
C28 C29 C30 C31 62.0(9) . . . . ?
C28 C29 C30 C35 -121.8(7) . . . . ?
C29 C1 C2 C3 178.4(6) . . . . ?
C29 C30 C31 F1 -3.6(10) . . . . ?
C29 C30 C31 C32 179.1(6) . . . . ?
C29 C30 C35 F5 4.8(10) . . . . ?
C29 C30 C35 C34 -177.0(6) . . . . ?
C30 C31 C32 F2 179.4(6) . . . . ?
C30 C31 C32 C33 -4.5(11) . . . . ?
C31 C30 C35 F5 -178.7(6) . . . . ?
C31 C30 C35 C34 -0.6(10) . . . . ?
C31 C32 C33 F3 -178.9(6) . . . . ?
C31 C32 C33 C34 4.2(11) . . . . ?
C32 C33 C34 F4 178.3(6) . . . . ?
C32 C33 C34 C35 -2.1(11) . . . . ?
C33 C34 C35 F5 178.6(7) . . . . ?
C33 C34 C35 C30 0.4(11) . . . . ?
C35 C30 C31 F1 180.0(6) . . . . ?
C35 C30 C31 C32 2.7(10) . . . . ?
C36 C9 C10 N1 -175.2(6) . . . . ?
C36 C9 C10 C11 10.4(9) . . . . ?
C36 C37 C38 F9 -179.7(10) . . . . ?
C36 C37 C38 C39 2.5(17) . . . . ?
C37 C36 C41 F6 -177.1(7) . . . . ?
C37 C36 C41 C40 0.9(11) . . . . ?
C37 C38 C39 F8 177.8(10) . . . . ?
C37 C38 C39 C40 -1.4(18) . . . . ?
C38 C39 C40 F7 -178.3(10) . . . . ?
C38 C39 C40 C41 0.2(16) . . . . ?
C39 C40 C41 F6 178.2(8) . . . . ?
C39 C40 C41 C36 0.1(12) . . . . ?
C41 C36 C37 F10 179.2(7) . . . . ?
C41 C36 C37 C38 -2.2(13) . . . . ?
C42 C14 C15 N2 -179.0(6) . . . . ?
C42 C14 C15 C16 -1.9(9) . . . . ?
C42 C43 C44 F12 178.5(7) . . . . ?
C42 C43 C44 C45 -2.8(12) . . . . ?
C43 C42 C47 F15 179.4(7) . . . . ?
C43 C42 C47 C46 -0.2(12) . . . . ?
C43 C44 C45 F13 -179.7(7) . . . . ?
C43 C44 C45 C46 4.9(13) . . . . ?
C44 C45 C46 F14 177.7(8) . . . . ?
C44 C45 C46 C47 -4.7(14) . . . . ?
C45 C46 C47 F15 -177.2(8) . . . . ?
C45 C46 C47 C42 2.4(14) . . . . ?
C47 C42 C43 F11 176.4(7) . . . . ?
C47 C42 C43 C44 0.4(11) . . . . ?
C48 C19 C20 C21 169.1(5) . . . . ?
C48 C19 C20 C22 -3.0(8) . . . . ?
C48 C49 C50 F17 -179.3(6) . . . . ?
C48 C49 C50 C51 1.1(12) . . . . ?
C49 C48 C53 F20 -179.7(6) . . . . ?
C49 C48 C53 C52 0.6(9) . . . . ?
C49 C50 C51 F18 179.6(7) . . . . ?
C49 C50 C51 C52 -1.2(13) . . . . ?
C50 C51 C52 F19 179.1(8) . . . . ?
C50 C51 C52 C53 0.9(13) . . . . ?
C51 C52 C53 F20 179.6(7) . . . . ?
C51 C52 C53 C48 -0.6(11) . . . . ?
C53 C48 C49 F16 -178.8(6) . . . . ?
C53 C48 C49 C50 -0.8(10) . . . . ?
C54 C24 C25 N4 -169.9(6) . . . . ?
C54 C24 C25 C26 8.5(9) . . . . ?
C54 C55 C56 F22 -179.9(6) . . . . ?
C54 C55 C56 C57 0.0(9) . . . . ?
C55 C54 C59 F25 178.6(5) . . . . ?
C55 C54 C59 C58 0.6(9) . . . . ?
C55 C56 C57 F23 -179.4(6) . . . . ?
C55 C56 C57 C58 0.8(9) . . . . ?
C56 C57 C58 F24 179.4(6) . . . . ?
C56 C57 C58 C59 -0.9(10) . . . . ?
C57 C58 C59 F25 -177.9(6) . . . . ?
C57 C58 C59 C54 0.2(9) . . . . ?
C59 C54 C55 F21 177.3(5) . . . . ?
C59 C54 C55 C56 -0.7(9) . . . . ?

loop_
_platon_squeeze_void_nr
_platon_squeeze_void_average_x
_platon_squeeze_void_average_y
_platon_squeeze_void_average_z
_platon_squeeze_void_volume
_platon_squeeze_void_count_electrons
_platon_squeeze_void_content
1 -0.041 0.027 0.500 930 197 ' '
2 0.228 0.689 0.024 16 2 ' '
3 0.772 0.311 0.976 16 2 ' '
